data_4069141
loop_
_publ_author_name
'Jutzi, Peter'
'Izundu, Joseph'
'Sielemann, Henning'
'Neumann, Beate'
'Stammler, Hans-Georg'

_publ_section_title
;
 Bis- and Tris(dimethylgallyl)benzenes: Synthesis, Solid-State Structures,
 and Redistribution Reactions
;
_journal_issue 8
_journal_name_full Organometallics
_journal_page_first 2619
_journal_paper_doi 10.1021/om900048c
_journal_volume 28
_journal_year 2009
_chemical_formula_moiety 'C14 H24 Ga2'
_chemical_formula_sum 'C14 H24 Ga2'
_chemical_formula_weight 331.77
_chemical_name_systematic ?
_space_group_IT_number 14
_symmetry_cell_setting monoclinic
_symmetry_space_group_name_Hall '-P 2ybc'
_symmetry_space_group_name_H-M 'P 1 21/c 1'
_atom_sites_solution_hydrogens geom
_atom_sites_solution_primary direct
_atom_sites_solution_secondary difmap
_audit_creation_method SHELXL-97
_cell_angle_alpha 90.00
_cell_angle_beta 103.736(5)
_cell_angle_gamma 90.00
_cell_formula_units_Z 8
_cell_length_a 14.3120(10)
_cell_length_b 9.9480(7)
_cell_length_c 22.5040(14)
_cell_measurement_reflns_used 71013
_cell_measurement_temperature 100(2)
_cell_measurement_theta_max 25.028
_cell_measurement_theta_min 2.910
_cell_volume 3112.4(4)
_computing_cell_refinement 'HKL Scalepack (Otwinowski & Minor 1997)'
_computing_data_collection 'KappaCCD '
_computing_data_reduction 'Denzo and Scalepack (Otwinowski & Minor, 1997)'
_computing_molecular_graphics 'SHELXTL-PLUS (1990)'
_computing_publication_material 'SHELXL-97 (Sheldrick, 1997)'
_computing_structure_refinement 'SHELXL-97 (Sheldrick, 1997)'
_computing_structure_solution 'SHELXS-97 (Sheldrick, 1990)'
_diffrn_ambient_temperature 100(2)
_diffrn_measured_fraction_theta_full 0.837
_diffrn_measured_fraction_theta_max 0.837
_diffrn_measurement_device_type KappaCCD
_diffrn_measurement_method CCD
_diffrn_radiation_monochromator graphite
_diffrn_radiation_source 'fine-focus sealed tube'
_diffrn_radiation_type MoK\a
_diffrn_radiation_wavelength 0.71073
_diffrn_reflns_av_R_equivalents 0.080
_diffrn_reflns_av_sigmaI/netI 0.0668
_diffrn_reflns_limit_h_max 17
_diffrn_reflns_limit_h_min -16
_diffrn_reflns_limit_k_max 11
_diffrn_reflns_limit_k_min -11
_diffrn_reflns_limit_l_max 26
_diffrn_reflns_limit_l_min -26
_diffrn_reflns_number 12266
_diffrn_reflns_theta_full 25.00
_diffrn_reflns_theta_max 25.00
_diffrn_reflns_theta_min 3.33
_exptl_absorpt_coefficient_mu 3.438
_exptl_absorpt_correction_T_max 0.8203
_exptl_absorpt_correction_T_min 0.4253
_exptl_absorpt_correction_type multi-scan
_exptl_absorpt_process_details 'Denzo and Scalepack (Otwinowski & Minor, 1997)'
_exptl_crystal_colour Colourless
_exptl_crystal_density_diffrn 1.416
_exptl_crystal_density_method 'not measured'
_exptl_crystal_description needle
_exptl_crystal_F_000 1360
_exptl_crystal_size_max 0.30
_exptl_crystal_size_mid 0.08
_exptl_crystal_size_min 0.06
_refine_diff_density_max 0.775
_refine_diff_density_min -0.542
_refine_diff_density_rms 0.127
_refine_ls_extinction_method none
_refine_ls_goodness_of_fit_ref 1.034
_refine_ls_hydrogen_treatment constr
_refine_ls_matrix_type full
_refine_ls_number_parameters 299
_refine_ls_number_reflns 4577
_refine_ls_number_restraints 0
_refine_ls_restrained_S_all 1.034
_refine_ls_R_factor_all 0.0799
_refine_ls_R_factor_gt 0.0517
_refine_ls_shift/su_max 0.000
_refine_ls_shift/su_mean 0.000
_refine_ls_structure_factor_coef Fsqd
_refine_ls_weighting_details 'calc w=1/[\s^2^(Fo^2^)+(0.0792P)^2^+3.9494P] where P=(Fo^2^+2Fc^2^)/3'
_refine_ls_weighting_scheme calc
_refine_ls_wR_factor_gt 0.1265
_refine_ls_wR_factor_ref 0.1445
_reflns_number_gt 3342
_reflns_number_total 4577
_reflns_threshold_expression >2sigma(I)
_cod_data_source_file om900048c_si_002.cif
_cod_data_source_block compound6
_cod_depositor_comments
;
The following automatic conversions were performed:
'_atom_site_symetry_multiplicity' tag replaced with
'_atom_site_symmetry_multiplicity'.

Automatic conversion script
Id: cif_correct_tags 1440 2010-10-19 06:21:57Z saulius 

The following automatic conversions were performed:

'_symmetry_cell_setting' value 'Monoclinic' changed to 'monoclinic'
according to /home/saulius/struct/CIF-dictionaries/cif_core.dic
dictionary named 'cif_core.dic' version 2.4.2 from 2011-04-26.

Automatic conversion script
Id: cif_fix_values 1715 2011-07-08 13:25:40Z adriana 
;
_cod_original_sg_symbol_H-M 'P 21/c'
_cod_database_code 4069141

loop_
_symmetry_equiv_pos_as_xyz
'x, y, z'
'-x, y+1/2, -z+1/2'
'-x, -y, -z'
'x, -y-1/2, z-1/2'

loop_
_atom_site_label
_atom_site_type_symbol
_atom_site_fract_x
_atom_site_fract_y
_atom_site_fract_z
_atom_site_U_iso_or_equiv
_atom_site_adp_type
_atom_site_occupancy
_atom_site_symmetry_multiplicity
_atom_site_calc_flag
_atom_site_refinement_flags
Ga1 Ga 0.28541(5) 1.17838(8) 0.34128(3) 0.0271(2) Uani 1 1 d .
Ga2 Ga 0.21268(4) 0.70319(7) 0.48330(3) 0.0249(2) Uani 1 1 d .
C1 C 0.2001(4) 1.0719(6) 0.3819(3) 0.0234(14) Uani 1 1 d .
C2 C 0.2253(4) 0.9465(6) 0.4100(3) 0.0215(14) Uani 1 1 d .
H2 H 0.2897 0.9164 0.4146 0.026 Uiso 1 1 calc R
C3 C 0.1619(4) 0.8629(7) 0.4317(3) 0.0252(15) Uani 1 1 d .
C4 C 0.0672(4) 0.9130(6) 0.4257(3) 0.0205(13) Uani 1 1 d .
H4 H 0.0224 0.8598 0.4404 0.025 Uiso 1 1 calc R
C5 C 0.0374(4) 1.0376(7) 0.3990(3) 0.0254(15) Uani 1 1 d .
C6 C 0.1033(4) 1.1149(6) 0.3770(3) 0.0244(15) Uani 1 1 d .
H6 H 0.0832 1.1988 0.3581 0.029 Uiso 1 1 calc R
C7 C -0.0605(4) 1.0945(7) 0.3989(3) 0.0298(16) Uani 1 1 d .
H7A H -0.0702 1.0881 0.4410 0.036 Uiso 1 1 calc R
H7B H -0.0607 1.1912 0.3884 0.036 Uiso 1 1 calc R
C8 C -0.1442(4) 1.0286(7) 0.3561(3) 0.0324(17) Uani 1 1 d .
H8A H -0.1398 0.9301 0.3624 0.039 Uiso 1 1 calc R
H8B H -0.1409 1.0471 0.3134 0.039 Uiso 1 1 calc R
C9 C -0.2415(5) 1.0788(8) 0.3658(4) 0.044(2) Uani 1 1 d .
H9A H -0.2450 1.0557 0.4080 0.052 Uiso 1 1 calc R
H9B H -0.2427 1.1780 0.3625 0.052 Uiso 1 1 calc R
C10 C -0.3267(5) 1.0266(11) 0.3241(5) 0.067(3) Uani 1 1 d .
H10A H -0.3241 1.0471 0.2820 0.101 Uiso 1 1 calc R
H10B H -0.3839 1.0684 0.3329 0.101 Uiso 1 1 calc R
H10C H -0.3297 0.9290 0.3293 0.101 Uiso 1 1 calc R
C11 C 0.2221(5) 1.2921(7) 0.2728(3) 0.0363(17) Uani 1 1 d .
H11A H 0.1531 1.2968 0.2711 0.054 Uiso 1 1 calc R
H11B H 0.2317 1.2539 0.2346 0.054 Uiso 1 1 calc R
H11C H 0.2498 1.3826 0.2784 0.054 Uiso 1 1 calc R
C12 C 0.4196(4) 1.1143(8) 0.3536(4) 0.0393(19) Uani 1 1 d .
H12A H 0.4196 1.0178 0.3447 0.059 Uiso 1 1 calc R
H12B H 0.4543 1.1302 0.3960 0.059 Uiso 1 1 calc R
H12C H 0.4514 1.1630 0.3260 0.059 Uiso 1 1 calc R
C13 C 0.3520(4) 0.7018(7) 0.5182(3) 0.0293(16) Uani 1 1 d .
H13A H 0.3665 0.7511 0.5570 0.044 Uiso 1 1 calc R
H13B H 0.3847 0.7449 0.4896 0.044 Uiso 1 1 calc R
H13C H 0.3743 0.6088 0.5254 0.044 Uiso 1 1 calc R
C14 C 0.1246(4) 0.5996(7) 0.5213(3) 0.0314(16) Uani 1 1 d .
H14A H 0.1384 0.5035 0.5193 0.047 Uiso 1 1 calc R
H14B H 0.0580 0.6172 0.4993 0.047 Uiso 1 1 calc R
H14C H 0.1337 0.6268 0.5641 0.047 Uiso 1 1 calc R
Ga3 Ga 0.28041(4) 0.21534(7) 0.48235(3) 0.0251(2) Uani 1 1 d .
Ga4 Ga 0.09669(5) 0.68362(8) 0.33855(3) 0.0264(2) Uani 1 1 d .
C15 C 0.2920(4) 0.3724(7) 0.4284(3) 0.0273(15) Uani 1 1 d .
C16 C 0.2106(4) 0.4551(6) 0.4052(3) 0.0224(14) Uani 1 1 d .
H16 H 0.1499 0.4265 0.4108 0.027 Uiso 1 1 calc R
C17 C 0.2149(4) 0.5768(7) 0.3744(3) 0.0272(15) Uani 1 1 d .
C18 C 0.3052(4) 0.6146(7) 0.3656(3) 0.0276(15) Uani 1 1 d .
H18 H 0.3096 0.6946 0.3433 0.033 Uiso 1 1 calc R
C19 C 0.3882(4) 0.5405(7) 0.3879(3) 0.0288(15) Uani 1 1 d .
C20 C 0.3792(4) 0.4198(7) 0.4185(3) 0.0277(15) Uani 1 1 d .
H20 H 0.4354 0.3675 0.4333 0.033 Uiso 1 1 calc R
C21 C 0.4860(4) 0.5887(8) 0.3800(4) 0.043(2) Uani 1 1 d .
H21A H 0.4791 0.6818 0.3641 0.051 Uiso 1 1 calc R
H21B H 0.5316 0.5907 0.4207 0.051 Uiso 1 1 calc R
C22 C 0.5274(5) 0.5050(9) 0.3386(3) 0.045(2) Uani 1 1 d .
H22A H 0.4872 0.5134 0.2964 0.053 Uiso 1 1 calc R
H22B H 0.5265 0.4096 0.3510 0.053 Uiso 1 1 calc R
C23 C 0.6322(5) 0.5467(9) 0.3395(5) 0.059(3) Uani 1 1 d .
H23A H 0.6317 0.6399 0.3239 0.071 Uiso 1 1 calc R
H23B H 0.6704 0.5466 0.3824 0.071 Uiso 1 1 calc R
C24 C 0.6813(6) 0.4570(10) 0.3021(5) 0.069(3) Uani 1 1 d .
H24A H 0.6809 0.3641 0.3165 0.104 Uiso 1 1 calc R
H24B H 0.7479 0.4868 0.3066 0.104 Uiso 1 1 calc R
H24C H 0.6471 0.4619 0.2589 0.104 Uiso 1 1 calc R
C25 C 0.3969(4) 0.1115(7) 0.5190(3) 0.0362(18) Uani 1 1 d .
H25A H 0.4272 0.1488 0.5593 0.054 Uiso 1 1 calc R
H25B H 0.4421 0.1164 0.4925 0.054 Uiso 1 1 calc R
H25C H 0.3795 0.0174 0.5236 0.054 Uiso 1 1 calc R
C26 C 0.1700(4) 0.2160(7) 0.5198(3) 0.0283(15) Uani 1 1 d .
H26A H 0.1473 0.1237 0.5223 0.043 Uiso 1 1 calc R
H26B H 0.1182 0.2704 0.4948 0.043 Uiso 1 1 calc R
H26C H 0.1893 0.2543 0.5610 0.043 Uiso 1 1 calc R
C27 C -0.0240(4) 0.6126(7) 0.3541(3) 0.0292(16) Uani 1 1 d .
H27A H -0.0497 0.5425 0.3241 0.044 Uiso 1 1 calc R
H27B H -0.0710 0.6856 0.3506 0.044 Uiso 1 1 calc R
H27C H -0.0112 0.5744 0.3954 0.044 Uiso 1 1 calc R
C28 C 0.0987(5) 0.8094(7) 0.2711(3) 0.0358(17) Uani 1 1 d .
H28A H 0.0565 0.7755 0.2332 0.054 Uiso 1 1 calc R
H28B H 0.1645 0.8173 0.2658 0.054 Uiso 1 1 calc R
H28C H 0.0760 0.8979 0.2807 0.054 Uiso 1 1 calc R

loop_
_atom_site_aniso_label
_atom_site_aniso_U_11
_atom_site_aniso_U_22
_atom_site_aniso_U_33
_atom_site_aniso_U_23
_atom_site_aniso_U_13
_atom_site_aniso_U_12
Ga1 0.0269(4) 0.0227(4) 0.0325(5) 0.0025(3) 0.0084(3) -0.0015(3)
Ga2 0.0245(3) 0.0185(4) 0.0310(4) 0.0031(3) 0.0050(3) 0.0000(3)
C1 0.030(3) 0.016(4) 0.023(4) -0.003(3) 0.004(2) -0.003(3)
C2 0.023(3) 0.015(3) 0.024(4) 0.000(3) 0.001(2) 0.003(3)
C3 0.028(3) 0.016(4) 0.028(4) 0.002(3) 0.000(3) -0.005(3)
C4 0.025(3) 0.015(3) 0.022(3) -0.005(3) 0.007(2) -0.001(2)
C5 0.028(3) 0.020(4) 0.026(4) -0.003(3) 0.002(3) -0.001(3)
C6 0.028(3) 0.011(3) 0.032(4) 0.001(3) 0.003(3) 0.000(3)
C7 0.031(3) 0.022(4) 0.038(4) -0.002(3) 0.011(3) 0.001(3)
C8 0.027(3) 0.030(4) 0.040(4) 0.012(3) 0.008(3) 0.010(3)
C9 0.043(4) 0.037(5) 0.049(5) -0.010(4) 0.008(3) 0.014(4)
C10 0.037(4) 0.083(8) 0.084(7) -0.027(6) 0.018(4) 0.005(5)
C11 0.043(4) 0.028(4) 0.036(4) 0.000(3) 0.007(3) 0.003(3)
C12 0.035(4) 0.031(4) 0.055(5) 0.001(4) 0.015(3) 0.004(3)
C13 0.020(3) 0.028(4) 0.036(4) 0.002(3) 0.000(3) 0.002(3)
C14 0.042(4) 0.023(4) 0.030(4) 0.000(3) 0.011(3) 0.001(3)
Ga3 0.0253(3) 0.0186(4) 0.0316(5) 0.0026(3) 0.0071(3) 0.0006(3)
Ga4 0.0272(3) 0.0211(4) 0.0305(4) 0.0017(3) 0.0058(3) 0.0025(3)
C15 0.030(3) 0.015(4) 0.035(4) -0.002(3) 0.004(3) 0.000(3)
C16 0.027(3) 0.016(4) 0.027(4) -0.002(3) 0.012(2) -0.003(3)
C17 0.032(3) 0.022(4) 0.026(4) -0.009(3) 0.005(3) 0.001(3)
C18 0.027(3) 0.022(4) 0.035(4) 0.001(3) 0.009(3) 0.000(3)
C19 0.035(3) 0.024(4) 0.031(4) -0.003(3) 0.014(3) -0.005(3)
C20 0.028(3) 0.025(4) 0.030(4) -0.003(3) 0.007(3) 0.003(3)
C21 0.026(3) 0.023(4) 0.076(6) 0.006(4) 0.006(3) -0.003(3)
C22 0.050(4) 0.060(6) 0.029(4) 0.008(4) 0.022(3) -0.027(4)
C23 0.039(4) 0.060(6) 0.087(7) 0.024(5) 0.034(4) 0.017(4)
C24 0.058(5) 0.071(7) 0.089(7) 0.031(6) 0.038(5) 0.026(5)
C25 0.036(3) 0.021(4) 0.049(5) 0.007(3) 0.004(3) 0.001(3)
C26 0.033(3) 0.025(4) 0.028(4) 0.003(3) 0.010(3) -0.001(3)
C27 0.030(3) 0.018(4) 0.037(4) 0.002(3) 0.004(3) -0.001(3)
C28 0.040(4) 0.030(4) 0.035(4) 0.002(3) 0.004(3) 0.000(3)

loop_
_atom_type_symbol
_atom_type_description
_atom_type_scat_dispersion_real
_atom_type_scat_dispersion_imag
_atom_type_scat_source
C C 0.0033 0.0016 'International Tables Vol C Tables 4.2.6.8 and 6.1.1.4'
H H 0.0000 0.0000 'International Tables Vol C Tables 4.2.6.8 and 6.1.1.4'
Ga Ga 0.2307 1.6083 'International Tables Vol C Tables 4.2.6.8 and 6.1.1.4'

loop_
_geom_angle_atom_site_label_1
_geom_angle_atom_site_label_2
_geom_angle_atom_site_label_3
_geom_angle
C11 Ga1 C12 123.3(3)
C11 Ga1 C1 116.7(3)
C12 Ga1 C1 116.4(3)
C13 Ga2 C14 121.1(3)
C13 Ga2 C3 115.6(3)
C14 Ga2 C3 119.0(3)
C2 C1 C6 116.2(6)
C2 C1 Ga1 123.9(5)
C6 C1 Ga1 119.6(5)
C3 C2 C1 124.4(5)
C3 C2 H2 117.8
C1 C2 H2 117.8
C2 C3 C4 116.2(6)
C2 C3 Ga2 119.9(4)
C4 C3 Ga2 122.7(5)
C5 C4 C3 122.6(6)
C5 C4 H4 118.7
C3 C4 H4 118.7
C4 C5 C6 118.5(5)
C4 C5 C7 121.4(6)
C6 C5 C7 119.8(6)
C5 C6 C1 122.1(6)
C5 C6 H6 118.9
C1 C6 H6 118.9
C8 C7 C5 115.8(6)
C8 C7 H7A 108.3
C5 C7 H7A 108.3
C8 C7 H7B 108.3
C5 C7 H7B 108.3
H7A C7 H7B 107.4
C7 C8 C9 112.2(6)
C7 C8 H8A 109.2
C9 C8 H8A 109.2
C7 C8 H8B 109.2
C9 C8 H8B 109.2
H8A C8 H8B 107.9
C10 C9 C8 116.3(7)
C10 C9 H9A 108.2
C8 C9 H9A 108.2
C10 C9 H9B 108.2
C8 C9 H9B 108.2
H9A C9 H9B 107.4
C9 C10 H10A 109.5
C9 C10 H10B 109.5
H10A C10 H10B 109.5
C9 C10 H10C 109.5
H10A C10 H10C 109.5
H10B C10 H10C 109.5
Ga1 C11 H11A 109.5
Ga1 C11 H11B 109.5
H11A C11 H11B 109.5
Ga1 C11 H11C 109.5
H11A C11 H11C 109.5
H11B C11 H11C 109.5
Ga1 C12 H12A 109.5
Ga1 C12 H12B 109.5
H12A C12 H12B 109.5
Ga1 C12 H12C 109.5
H12A C12 H12C 109.5
H12B C12 H12C 109.5
Ga2 C13 H13A 109.5
Ga2 C13 H13B 109.5
H13A C13 H13B 109.5
Ga2 C13 H13C 109.5
H13A C13 H13C 109.5
H13B C13 H13C 109.5
Ga2 C14 H14A 109.5
Ga2 C14 H14B 109.5
H14A C14 H14B 109.5
Ga2 C14 H14C 109.5
H14A C14 H14C 109.5
H14B C14 H14C 109.5
C26 Ga3 C25 120.7(3)
C26 Ga3 C15 116.6(3)
C25 Ga3 C15 118.6(3)
C28 Ga4 C27 122.5(3)
C28 Ga4 C17 118.9(3)
C27 Ga4 C17 115.5(3)
C20 C15 C16 115.5(6)
C20 C15 Ga3 124.2(5)
C16 C15 Ga3 119.6(4)
C17 C16 C15 123.5(5)
C17 C16 H16 118.2
C15 C16 H16 118.2
C16 C17 C18 116.8(6)
C16 C17 Ga4 121.7(5)
C18 C17 Ga4 121.3(5)
C19 C18 C17 123.0(6)
C19 C18 H18 118.5
C17 C18 H18 118.5
C18 C19 C20 117.4(6)
C18 C19 C21 121.4(6)
C20 C19 C21 121.2(6)
C15 C20 C19 123.7(6)
C15 C20 H20 118.2
C19 C20 H20 118.2
C22 C21 C19 114.3(6)
C22 C21 H21A 108.7
C19 C21 H21A 108.7
C22 C21 H21B 108.7
C19 C21 H21B 108.7
H21A C21 H21B 107.6
C21 C22 C23 111.9(7)
C21 C22 H22A 109.2
C23 C22 H22A 109.2
C21 C22 H22B 109.2
C23 C22 H22B 109.2
H22A C22 H22B 107.9
C24 C23 C22 114.3(8)
C24 C23 H23A 108.7
C22 C23 H23A 108.7
C24 C23 H23B 108.7
C22 C23 H23B 108.7
H23A C23 H23B 107.6
C23 C24 H24A 109.5
C23 C24 H24B 109.5
H24A C24 H24B 109.5
C23 C24 H24C 109.5
H24A C24 H24C 109.5
H24B C24 H24C 109.5
Ga3 C25 H25A 109.5
Ga3 C25 H25B 109.5
H25A C25 H25B 109.5
Ga3 C25 H25C 109.5
H25A C25 H25C 109.5
H25B C25 H25C 109.5
Ga3 C26 H26A 109.5
Ga3 C26 H26B 109.5
H26A C26 H26B 109.5
Ga3 C26 H26C 109.5
H26A C26 H26C 109.5
H26B C26 H26C 109.5
Ga4 C27 H27A 109.5
Ga4 C27 H27B 109.5
H27A C27 H27B 109.5
Ga4 C27 H27C 109.5
H27A C27 H27C 109.5
H27B C27 H27C 109.5
Ga4 C28 H28A 109.5
Ga4 C28 H28B 109.5
H28A C28 H28B 109.5
Ga4 C28 H28C 109.5
H28A C28 H28C 109.5
H28B C28 H28C 109.5

loop_
_geom_bond_atom_site_label_1
_geom_bond_atom_site_label_2
_geom_bond_distance
Ga1 C11 1.952(7)
Ga1 C12 1.980(6)
Ga1 C1 1.995(6)
Ga2 C13 1.961(5)
Ga2 C14 1.973(7)
Ga2 C3 2.000(6)
C1 C2 1.407(9)
C1 C6 1.428(8)
C2 C3 1.400(9)
C2 H2 0.9500
C3 C4 1.421(8)
C4 C5 1.399(9)
C4 H4 0.9500
C5 C6 1.396(9)
C5 C7 1.512(8)
C6 H6 0.9500
C7 C8 1.498(9)
C7 H7A 0.9900
C7 H7B 0.9900
C8 C9 1.543(9)
C8 H8A 0.9900
C8 H8B 0.9900
C9 C10 1.446(10)
C9 H9A 0.9900
C9 H9B 0.9900
C10 H10A 0.9800
C10 H10B 0.9800
C10 H10C 0.9800
C11 H11A 0.9800
C11 H11B 0.9800
C11 H11C 0.9800
C12 H12A 0.9800
C12 H12B 0.9800
C12 H12C 0.9800
C13 H13A 0.9800
C13 H13B 0.9800
C13 H13C 0.9800
C14 H14A 0.9800
C14 H14B 0.9800
C14 H14C 0.9800
Ga3 C26 1.959(6)
Ga3 C25 1.969(6)
Ga3 C15 2.010(7)
Ga4 C28 1.973(7)
Ga4 C27 1.973(6)
Ga4 C17 1.999(6)
C15 C20 1.401(9)
C15 C16 1.420(8)
C16 C17 1.404(9)
C16 H16 0.9500
C17 C18 1.405(9)
C18 C19 1.387(9)
C18 H18 0.9500
C19 C20 1.405(9)
C19 C21 1.528(8)
C20 H20 0.9500
C21 C22 1.474(11)
C21 H21A 0.9900
C21 H21B 0.9900
C22 C23 1.552(9)
C22 H22A 0.9900
C22 H22B 0.9900
C23 C24 1.510(12)
C23 H23A 0.9900
C23 H23B 0.9900
C24 H24A 0.9800
C24 H24B 0.9800
C24 H24C 0.9800
C25 H25A 0.9800
C25 H25B 0.9800
C25 H25C 0.9800
C26 H26A 0.9800
C26 H26B 0.9800
C26 H26C 0.9800
C27 H27A 0.9800
C27 H27B 0.9800
C27 H27C 0.9800
C28 H28A 0.9800
C28 H28B 0.9800
C28 H28C 0.9800
